data_7223795
loop_
_publ_author_name
'Slabbert, C.'
'Rademeyer, M.'

_publ_section_title
;
 Structures and trends of one-dimensional halide-bridged polymers of
 five-coordinate cadmium(ii) and mercury(ii) with benzopyridine and
 -pyrazine-type N-donor ligands
;
_journal_issue 47
_journal_name_full CrystEngComm
_journal_page_first 9070
_journal_paper_doi 10.1039/C5CE01333J
_journal_volume 17
_journal_year 2015
_chemical_formula_moiety 'C9 H7 Cl2 Hg N'
_chemical_formula_sum 'C9 H7 Cl2 Hg N'
_chemical_formula_weight 400.65
_chemical_name_systematic catena-(bis(2-chloro)-(quinoline)-mercury)
_space_group_crystal_system triclinic
_space_group_IT_number 2
_space_group_name_Hall '-P 1'
_space_group_name_H-M_alt 'P -1'
_symmetry_space_group_name_Hall '-P 1'
_symmetry_space_group_name_H-M 'P -1'
_atom_sites_solution_hydrogens geom
_atom_sites_solution_primary dual
_atom_sites_solution_secondary difmap
_audit_creation_method SHELXL-2014/7
_audit_update_record
;
2015-06-26 deposited with the CCDC.
2015-10-19 downloaded from the CCDC.
;
_cell_angle_alpha 68.076(2)
_cell_angle_beta 87.897(2)
_cell_angle_gamma 88.821(2)
_cell_formula_units_Z 2
_cell_length_a 7.3885(4)
_cell_length_b 7.6432(5)
_cell_length_c 9.6655(7)
_cell_measurement_reflns_used 2500
_cell_measurement_temperature 569(2)
_cell_measurement_theta_max 28.28
_cell_measurement_theta_min 2.76
_cell_volume 506.00(6)
_computing_cell_refinement 'SAINT (Bruker, 2014)'
_computing_data_collection 'APEX2 (Bruker, 2014)'
_computing_data_reduction 'SAINT (Bruker, 2014)'
_computing_molecular_graphics
;
 ORTEP-3 for Windows (Farrugia, 1997), 
 Mercury (Macrae <i>et al</i>., 2008)
;
_computing_publication_material 'SHELXL-2014, PLATON (Spek, 2009)'
_computing_structure_refinement 'SHELXTL, SHELXL-2014/7 (Sheldrick, 2015)'
_computing_structure_solution 'SHELXTS (Sheldrick, 2015)'
_diffrn_ambient_temperature 569(2)
_diffrn_detector_area_resol_mean 10.24
_diffrn_measured_fraction_theta_full 0.999
_diffrn_measured_fraction_theta_max 1.000
_diffrn_measurement_device_type 'Bruker kappa, Photon 100 CMOS'
_diffrn_measurement_method '\f and \w scans'
_diffrn_radiation_type MoK\a
_diffrn_radiation_wavelength 0.71073
_diffrn_reflns_av_unetI/netI 0.0334
_diffrn_reflns_laue_measured_fraction_full 0.999
_diffrn_reflns_laue_measured_fraction_max 1.000
_diffrn_reflns_limit_h_max 9
_diffrn_reflns_limit_h_min -9
_diffrn_reflns_limit_k_max 10
_diffrn_reflns_limit_k_min -9
_diffrn_reflns_limit_l_max 12
_diffrn_reflns_limit_l_min 0
_diffrn_reflns_number 2500
_diffrn_reflns_point_group_measured_fraction_full 0.999
_diffrn_reflns_point_group_measured_fraction_max 1.000
_diffrn_reflns_theta_full 25.242
_diffrn_reflns_theta_max 28.281
_diffrn_reflns_theta_min 2.759
_exptl_absorpt_coefficient_mu 15.685
_exptl_absorpt_correction_T_max 0.336
_exptl_absorpt_correction_T_min 0.081
_exptl_absorpt_correction_type multi-scan
_exptl_absorpt_process_details 'SADABS (Bruker, 2014)'
_exptl_crystal_colour colourless
_exptl_crystal_density_diffrn 2.630
_exptl_crystal_density_method 'not measured'
_exptl_crystal_description prism
_exptl_crystal_F_000 364
_exptl_crystal_size_max 0.323
_exptl_crystal_size_mid 0.094
_exptl_crystal_size_min 0.089
_exptl_transmission_factor_max 0.3360
_exptl_transmission_factor_min 0.0810
_refine_diff_density_max 2.736
_refine_diff_density_min -1.407
_refine_diff_density_rms 0.229
_refine_ls_extinction_method none
_refine_ls_goodness_of_fit_ref 1.059
_refine_ls_hydrogen_treatment constr
_refine_ls_matrix_type full
_refine_ls_number_parameters 118
_refine_ls_number_reflns 2500
_refine_ls_number_restraints 0
_refine_ls_restrained_S_all 1.059
_refine_ls_R_factor_all 0.0480
_refine_ls_R_factor_gt 0.0369
_refine_ls_shift/su_max 0.000
_refine_ls_shift/su_mean 0.000
_refine_ls_structure_factor_coef Fsqd
_refine_ls_weighting_details 'w=1/[\s^2^(Fo^2^)+(0.0312P)^2^+3.9887P] where P=(Fo^2^+2Fc^2^)/3'
_refine_ls_weighting_scheme calc
_refine_ls_wR_factor_gt 0.0794
_refine_ls_wR_factor_ref 0.0870
_reflns_Friedel_coverage 0.000
_reflns_number_gt 2201
_reflns_number_total 2500
_reflns_threshold_expression 'I > 2\s(I)'
_cod_data_source_file c5ce01333j2.cif
_cod_data_source_block mo_CS123a_twin5
_cod_database_code 7223795
_shelx_shelxl_version_number 2014/7
_shelx_space_group_comment
;
The symmetry employed for this shelxl refinement is uniquely defined
by the following loop, which should always be used as a source of
symmetry information in preference to the above space-group names.
They are only intended as comments.
;

loop_
_space_group_symop_operation_xyz
'x, y, z'
'-x, -y, -z'

loop_
_atom_site_label
_atom_site_type_symbol
_atom_site_fract_x
_atom_site_fract_y
_atom_site_fract_z
_atom_site_U_iso_or_equiv
_atom_site_adp_type
_atom_site_occupancy
_atom_site_site_symmetry_order
_atom_site_calc_flag
_atom_site_refinement_flags_posn
_atom_site_refinement_flags_adp
Hg1 Hg 0.75229(6) 0.55282(5) 0.93577(3) 0.03846(12) Uani 1 1 d . .
Cl1 Cl 0.5734(3) 0.2894(4) 0.9507(3) 0.0416(5) Uani 1 1 d . .
Cl2 Cl 0.9141(3) 0.5844(4) 1.1437(3) 0.0410(5) Uani 1 1 d . .
N1 N 0.7753(11) 0.8300(9) 0.7468(7) 0.0293(14) Uani 1 1 d . .
C1 C 0.8220(13) 0.9795(16) 0.7760(12) 0.041(2) Uani 1 1 d . .
H1 H 0.8419 0.9630 0.8745 0.049 Uiso 1 1 calc R U
C2 C 0.8428(14) 1.1596(15) 0.6667(13) 0.041(2) Uani 1 1 d . .
H2 H 0.8786 1.2595 0.6921 0.049 Uiso 1 1 calc R U
C3 C 0.8102(13) 1.1868(13) 0.5230(11) 0.037(2) Uani 1 1 d . .
H3 H 0.8225 1.3062 0.4489 0.044 Uiso 1 1 calc R U
C4 C 0.7572(13) 1.0331(10) 0.4858(8) 0.0301(15) Uani 1 1 d . .
C5 C 0.7423(12) 0.8541(9) 0.6022(7) 0.0237(13) Uani 1 1 d . .
C6 C 0.6900(12) 0.6992(12) 0.5673(11) 0.033(2) Uani 1 1 d . .
H6 H 0.6787 0.5805 0.6425 0.039 Uiso 1 1 calc R U
C7 C 0.6557(13) 0.7232(15) 0.4220(12) 0.038(2) Uani 1 1 d . .
H7 H 0.6232 0.6201 0.3996 0.046 Uiso 1 1 calc R U
C8 C 0.6696(13) 0.9018(16) 0.3080(11) 0.039(2) Uani 1 1 d . .
H8 H 0.6438 0.9165 0.2108 0.047 Uiso 1 1 calc R U
C9 C 0.7199(15) 1.0533(12) 0.3374(9) 0.0373(19) Uani 1 1 d . .
H9 H 0.7301 1.1707 0.2604 0.045 Uiso 1 1 calc R U

loop_
_atom_site_aniso_label
_atom_site_aniso_U_11
_atom_site_aniso_U_22
_atom_site_aniso_U_33
_atom_site_aniso_U_23
_atom_site_aniso_U_13
_atom_site_aniso_U_12
Hg1 0.03598(19) 0.04350(18) 0.03315(16) -0.01051(12) -0.00422(18) -0.00682(19)
Cl1 0.0367(11) 0.0449(13) 0.0470(14) -0.0213(11) 0.0021(10) -0.0082(10)
Cl2 0.0347(11) 0.0606(16) 0.0375(12) -0.0291(12) -0.0093(10) 0.0073(11)
N1 0.029(3) 0.034(3) 0.025(3) -0.012(3) 0.001(3) 0.000(4)
C1 0.038(5) 0.054(6) 0.044(6) -0.033(5) 0.000(4) -0.005(4)
C2 0.045(5) 0.034(5) 0.050(6) -0.023(5) 0.000(4) -0.002(4)
C3 0.039(5) 0.025(4) 0.044(5) -0.009(4) -0.005(4) 0.001(4)
C4 0.027(4) 0.032(4) 0.032(3) -0.014(3) -0.001(4) 0.001(4)
C5 0.021(3) 0.026(3) 0.025(3) -0.010(3) 0.005(4) -0.001(4)
C6 0.040(5) 0.024(4) 0.035(4) -0.011(3) -0.008(4) -0.004(3)
C7 0.040(5) 0.042(6) 0.040(5) -0.025(5) -0.002(4) 0.000(4)
C8 0.043(5) 0.050(6) 0.024(4) -0.013(4) -0.007(4) 0.003(4)
C9 0.045(5) 0.032(4) 0.027(4) -0.002(3) -0.001(5) 0.004(5)

loop_
_atom_type_symbol
_atom_type_description
_atom_type_scat_dispersion_real
_atom_type_scat_dispersion_imag
_atom_type_scat_source
C C 0.0033 0.0016 'International Tables Vol C Tables 4.2.6.8 and 6.1.1.4'
H H 0.0000 0.0000 'International Tables Vol C Tables 4.2.6.8 and 6.1.1.4'
N N 0.0061 0.0033 'International Tables Vol C Tables 4.2.6.8 and 6.1.1.4'
Cl Cl 0.1484 0.1585 'International Tables Vol C Tables 4.2.6.8 and 6.1.1.4'
Hg Hg -2.3894 9.2266 'International Tables Vol C Tables 4.2.6.8 and 6.1.1.4'

loop_
_geom_angle_atom_site_label_1
_geom_angle_atom_site_label_2
_geom_angle_atom_site_label_3
_geom_angle
_geom_angle_site_symmetry_3
N1 Hg1 Cl1 127.6(2) .
N1 Hg1 Cl2 106.36(19) .
Cl1 Hg1 Cl2 125.55(9) .
N1 Hg1 Cl2 93.2(2) 2_767
Cl1 Hg1 Cl2 96.40(8) 2_767
Cl2 Hg1 Cl2 86.51(8) 2_767
Hg1 Cl2 Hg1 93.49(8) 2_767
C1 N1 C5 118.5(7) .
C1 N1 Hg1 118.4(6) .
C5 N1 Hg1 123.2(5) .
N1 C1 C2 123.6(9) .
N1 C1 H1 118.2 .
C2 C1 H1 118.2 .
C3 C2 C1 118.9(9) .
C3 C2 H2 120.5 .
C1 C2 H2 120.5 .
C2 C3 C4 119.9(9) .
C2 C3 H3 120.0 .
C4 C3 H3 120.0 .
C5 C4 C3 117.9(7) .
C5 C4 C9 119.7(7) .
C3 C4 C9 122.5(8) .
N1 C5 C6 120.1(7) .
N1 C5 C4 121.2(6) .
C6 C5 C4 118.7(7) .
C7 C6 C5 120.2(8) .
C7 C6 H6 119.9 .
C5 C6 H6 119.9 .
C6 C7 C8 120.5(9) .
C6 C7 H7 119.8 .
C8 C7 H7 119.8 .
C9 C8 C7 120.9(9) .
C9 C8 H8 119.6 .
C7 C8 H8 119.6 .
C8 C9 C4 120.1(8) .
C8 C9 H9 120.0 .
C4 C9 H9 120.0 .

loop_
_geom_bond_atom_site_label_1
_geom_bond_atom_site_label_2
_geom_bond_distance
_geom_bond_site_symmetry_2
Hg1 N1 2.226(6) .
Hg1 Cl1 2.388(2) .
Hg1 Cl2 2.465(2) .
Hg1 Cl2 2.850(2) 2_767
Cl2 Hg1 2.850(2) 2_767
N1 C1 1.330(12) .
N1 C5 1.370(9) .
C1 C2 1.395(16) .
C1 H1 0.9300 .
C2 C3 1.356(15) .
C2 H2 0.9300 .
C3 C4 1.416(12) .
C3 H3 0.9300 .
C4 C5 1.413(10) .
C4 C9 1.421(12) .
C5 C6 1.411(10) .
C6 C7 1.379(14) .
C6 H6 0.9300 .
C7 C8 1.401(15) .
C7 H7 0.9300 .
C8 C9 1.353(14) .
C8 H8 0.9300 .
C9 H9 0.9300 .

loop_
_geom_torsion_atom_site_label_1
_geom_torsion_atom_site_label_2
_geom_torsion_atom_site_label_3
_geom_torsion_atom_site_label_4
_geom_torsion
C5 N1 C1 C2 -1.3(14)
Hg1 N1 C1 C2 179.2(8)
N1 C1 C2 C3 1.6(16)
C1 C2 C3 C4 -0.5(15)
C2 C3 C4 C5 -0.7(14)
C2 C3 C4 C9 179.6(10)
C1 N1 C5 C6 -179.1(9)
Hg1 N1 C5 C6 0.4(12)
C1 N1 C5 C4 0.0(13)
Hg1 N1 C5 C4 179.5(7)
C3 C4 C5 N1 1.0(14)
C9 C4 C5 N1 -179.3(9)
C3 C4 C5 C6 -179.9(8)
C9 C4 C5 C6 -0.1(14)
N1 C5 C6 C7 179.6(9)
C4 C5 C6 C7 0.5(14)
C5 C6 C7 C8 -1.0(14)
C6 C7 C8 C9 1.2(15)
C7 C8 C9 C4 -0.9(16)
C5 C4 C9 C8 0.3(16)
C3 C4 C9 C8 -179.9(10)
